data_7005066
loop_
_publ_author_name
'Zhao, Hanhua'
'Lopez, Nazario'
'Prosvirin, Andrey'
'Chifotides, Helen T.'
'Dunbar, Kim R.'

_publ_section_title
;
 Lanthanide-3d cyanometalate chains Ln(III)-M(III) (Ln=Pr, Nd, Sm, Eu,
 Gd, Tb; M=Fe) with the tridentate ligand
 2,4,6-tri(2-pyridyl)-1,3,5-triazine (tptz): evidence of ferromagnetic
 interactions for the Sm(III)-M(III) compounds (M=Fe, Cr).
;
_journal_issue 8
_journal_name_full 'Dalton transactions (Cambridge, England : 2003)'
_journal_page_first 878
_journal_page_last 888
_journal_paper_doi 10.1039/b616016f
_journal_year 2007
_chemical_formula_moiety '[Nd(tptz)(H2O)4Fe(CN)6]8H2O'
_chemical_formula_sum 'C24 H36 Fe N12 Nd O12'
_chemical_formula_weight 884.71
_chemical_name_common
;
Catena-(trans-biscyano-tetra-agua-(2,4,6-tri(2-pyridyl)-1,3,5-
triazine)-tetracyano-iron(iii)-Neodymium(iii) octahydrate
;
_space_group_IT_number 15
_symmetry_space_group_name_Hall '-C 2yc'
_symmetry_space_group_name_H-M 'C 1 2/c 1'
_atom_sites_solution_hydrogens geom
_atom_sites_solution_primary direct
_atom_sites_solution_secondary difmap
_audit_creation_method SHELXL-97
_cell_angle_alpha 90.00
_cell_angle_beta 103.18(3)
_cell_angle_gamma 90.00
_cell_formula_units_Z 8
_cell_length_a 15.927(3)
_cell_length_b 14.139(3)
_cell_length_c 31.462(6)
_cell_measurement_temperature 150(2)
_cell_volume 6898(3)
_computing_structure_refinement 'SHELXL-97 (Sheldrick, 1997)'
_computing_structure_solution 'SHELXS-97 (Sheldrick, 1990)'
_diffrn_ambient_temperature 173(2)
_diffrn_measured_fraction_theta_full 0.923
_diffrn_measured_fraction_theta_max 0.923
_diffrn_radiation_monochromator graphite
_diffrn_radiation_source 'fine-focus sealed tube'
_diffrn_radiation_type MoK\a
_diffrn_radiation_wavelength 0.71073
_diffrn_reflns_av_R_equivalents 0.0599
_diffrn_reflns_av_sigmaI/netI 0.0750
_diffrn_reflns_limit_h_max 20
_diffrn_reflns_limit_h_min -16
_diffrn_reflns_limit_k_max 18
_diffrn_reflns_limit_k_min -17
_diffrn_reflns_limit_l_max 40
_diffrn_reflns_limit_l_min -38
_diffrn_reflns_number 19961
_diffrn_reflns_theta_full 28.27
_diffrn_reflns_theta_max 28.27
_diffrn_reflns_theta_min 1.95
_exptl_absorpt_coefficient_mu 1.985
_exptl_crystal_colour yellow
_exptl_crystal_density_diffrn 1.704
_exptl_crystal_density_method 'not measured'
_exptl_crystal_description prism
_exptl_crystal_F_000 3568
_exptl_crystal_size_max 0.14
_exptl_crystal_size_mid 0.13
_exptl_crystal_size_min 0.08
_refine_diff_density_max 2.780
_refine_diff_density_min -2.921
_refine_diff_density_rms 0.195
_refine_ls_extinction_coef 0.0000(15)
_refine_ls_extinction_method none
_refine_ls_goodness_of_fit_ref 1.111
_refine_ls_hydrogen_treatment mixed
_refine_ls_matrix_type full
_refine_ls_number_parameters 451
_refine_ls_number_reflns 7903
_refine_ls_number_restraints 0
_refine_ls_restrained_S_all 1.111
_refine_ls_R_factor_all 0.0904
_refine_ls_R_factor_gt 0.0752
_refine_ls_shift/su_max 1.259
_refine_ls_shift/su_mean 0.034
_refine_ls_structure_factor_coef Fsqd
_refine_ls_weighting_details 'calc w=1/[\s^2^(Fo^2^)+(0.0680P)^2^+105.3367P] where P=(Fo^2^+2Fc^2^)/3'
_refine_ls_weighting_scheme calc
_refine_ls_wR_factor_gt 0.1708
_refine_ls_wR_factor_ref 0.1787
_reflns_number_gt 6564
_reflns_number_total 7903
_reflns_threshold_expression >2sigma(I)
_cod_data_source_file b616016f.txt
_cod_data_source_block compound2
_cod_original_cell_volume 6898(2)
_cod_original_formula_sum 'C24 H36 Fe N12 O12 Nd'
_cod_database_code 7005066

loop_
_symmetry_equiv_pos_as_xyz
'x, y, z'
'-x, y, -z+1/2'
'x+1/2, y+1/2, z'
'-x+1/2, y+1/2, -z+1/2'
'-x, -y, -z'
'x, -y, z-1/2'
'-x+1/2, -y+1/2, -z'
'x+1/2, -y+1/2, z-1/2'

loop_
_atom_site_label
_atom_site_type_symbol
_atom_site_fract_x
_atom_site_fract_y
_atom_site_fract_z
_atom_site_U_iso_or_equiv
_atom_site_adp_type
_atom_site_occupancy
_atom_site_symmetry_multiplicity
_atom_site_calc_flag
_atom_site_refinement_flags
_atom_site_disorder_assembly
_atom_site_disorder_group
Nd1 Nd 0.46453(2) 0.30853(3) 0.103806(12) 0.01940(13) Uani 1 1 d . . .
Fe1 Fe 0.75698(6) 0.49617(7) 0.10836(3) 0.0195(2) Uani 1 1 d . . .
N9 N 0.5343(4) 0.2098(4) 0.1739(2) 0.0256(14) Uani 1 1 d . . .
N8 N 0.5232(4) 0.4008(4) 0.17662(19) 0.0195(12) Uani 1 1 d . . .
C1 C 0.6765(5) 0.3995(5) 0.1159(2) 0.0227(15) Uani 1 1 d . . .
N10 N 0.5612(4) 0.5450(5) 0.2132(2) 0.0259(13) Uani 1 1 d . . .
C14 C 0.5676(5) 0.3567(5) 0.2123(2) 0.0220(14) Uani 1 1 d . . .
C15 C 0.5710(5) 0.2525(5) 0.2120(3) 0.0273(16) Uani 1 1 d . . .
C2 C 0.8319(5) 0.5972(5) 0.1007(2) 0.0256(16) Uani 1 1 d . . .
N11 N 0.6102(4) 0.4007(4) 0.2481(2) 0.0248(13) Uani 1 1 d . . .
C12 C 0.5231(4) 0.4954(5) 0.1785(2) 0.0200(14) Uani 1 1 d . . .
N1 N 0.6246(4) 0.3457(5) 0.1183(2) 0.0250(13) Uani 1 1 d . . .
C16 C 0.6107(6) 0.2026(7) 0.2491(3) 0.045(2) Uani 1 1 d . . .
H16 H 0.6367 0.2354 0.2751 0.054 Uiso 1 1 calc R . .
N7 N 0.4445(4) 0.4951(5) 0.1040(2) 0.0298(15) Uani 1 1 d . . .
C3 C 0.6644(5) 0.5523(6) 0.0655(3) 0.0280(16) Uani 1 1 d . . .
C4 C 0.7877(5) 0.4218(6) 0.0624(3) 0.0291(16) Uani 1 1 d . . .
C13 C 0.6052(5) 0.4943(5) 0.2467(2) 0.0237(15) Uani 1 1 d . . .
C19 C 0.5390(5) 0.1147(6) 0.1735(3) 0.038(2) Uani 1 1 d . . .
H19 H 0.5160 0.0824 0.1469 0.045 Uiso 1 1 calc R . .
C6 C 0.7266(5) 0.5767(7) 0.1519(3) 0.0322(18) Uani 1 1 d . . .
C20 C 0.6550(5) 0.5491(6) 0.2842(3) 0.0274(16) Uani 1 1 d . . .
C10 C 0.4728(6) 0.6443(6) 0.1402(3) 0.037(2) Uani 1 1 d . . .
H10 H 0.4978 0.6788 0.1659 0.045 Uiso 1 1 calc R . .
C5 C 0.8504(5) 0.4370(6) 0.1508(3) 0.0328(18) Uani 1 1 d . . .
C11 C 0.4786(5) 0.5472(5) 0.1395(3) 0.0237(15) Uani 1 1 d . . .
C18 C 0.5752(6) 0.0625(6) 0.2094(4) 0.054(3) Uani 1 1 d . . .
H18 H 0.5748 -0.0046 0.2076 0.065 Uiso 1 1 calc R . .
C9 C 0.4297(7) 0.6907(7) 0.1027(4) 0.051(3) Uani 1 1 d . . .
H9 H 0.4237 0.7575 0.1022 0.061 Uiso 1 1 calc R . .
C17 C 0.6122(7) 0.1057(7) 0.2480(4) 0.064(4) Uani 1 1 d . . .
H17 H 0.6380 0.0699 0.2731 0.076 Uiso 1 1 calc R . .
C8 C 0.3963(7) 0.6378(7) 0.0667(4) 0.053(3) Uani 1 1 d . . .
H8 H 0.3669 0.6678 0.0405 0.063 Uiso 1 1 calc R . .
C7 C 0.4050(6) 0.5416(7) 0.0682(3) 0.037(2) Uani 1 1 d . . .
H7 H 0.3817 0.5062 0.0425 0.044 Uiso 1 1 calc R . .
O1 O 0.3366(4) 0.3314(5) 0.0434(2) 0.0497(18) Uani 1 1 d . . .
O2 O 0.5317(5) 0.1783(5) 0.0717(3) 0.053(2) Uani 1 1 d . . .
O3 O 0.3467(4) 0.3310(5) 0.1426(2) 0.0400(15) Uani 1 1 d . . .
N2 N 0.8754(5) 0.6605(5) 0.0979(2) 0.0339(16) Uani 1 1 d . . .
N4 N 0.8051(6) 0.3786(6) 0.0354(3) 0.052(2) Uani 1 1 d . . .
N3 N 0.6090(6) 0.5847(7) 0.0398(3) 0.051(2) Uani 1 1 d . . .
O4 O 0.5050(4) 0.3695(7) 0.0360(2) 0.059(2) Uani 1 1 d . . .
N12 N 0.6905(5) 0.4981(7) 0.3212(2) 0.047(2) Uani 1 1 d . . .
N5 N 0.9052(5) 0.4024(6) 0.1750(3) 0.052(2) Uani 1 1 d . . .
C22 C 0.7174(6) 0.6935(8) 0.3155(3) 0.047(2) Uani 1 1 d . . .
H22 H 0.7259 0.7597 0.3138 0.056 Uiso 1 1 calc R . .
C24 C 0.7377(6) 0.5481(8) 0.3538(3) 0.043(2) Uani 1 1 d . . .
H24 H 0.7618 0.5154 0.3801 0.052 Uiso 1 1 calc R . .
C21 C 0.6667(6) 0.6442(6) 0.2807(3) 0.0346(19) Uani 1 1 d . . .
H21 H 0.6405 0.6766 0.2545 0.042 Uiso 1 1 calc R . .
C23 C 0.7547(6) 0.6433(8) 0.3525(3) 0.048(3) Uani 1 1 d . . .
H23 H 0.7914 0.6738 0.3767 0.058 Uiso 1 1 calc R . .
N6 N 0.7099(6) 0.6323(7) 0.1757(3) 0.056(2) Uani 1 1 d . . .
O6 O 0.6613(5) 0.2236(6) 0.0352(3) 0.059(2) Uani 1 1 d . . .
O11 O 0.4173(11) 0.0445(9) 0.0075(5) 0.130(5) Uani 1 1 d . . .
O7 O 0.5382(12) 0.8190(12) 0.2389(7) 0.173(7) Uani 1 1 d . . .
O10 O 0.6686(8) 0.7811(10) 0.1017(8) 0.179(9) Uani 1 1 d . . .
O8 O 0.6796(11) 0.8229(8) 0.2017(5) 0.141(6) Uani 1 1 d . . .
O9 O 0.5702(11) 0.8866(11) 0.1369(7) 0.180(8) Uani 1 1 d . . .
O12 O 0.517(3) -0.0113(19) 0.0634(13) 0.39(3) Uani 1 1 d . . .
O5 O 0.6684(8) 0.8012(11) 0.0255(7) 0.179(8) Uani 1 1 d . . .

loop_
_atom_site_aniso_label
_atom_site_aniso_U_11
_atom_site_aniso_U_22
_atom_site_aniso_U_33
_atom_site_aniso_U_23
_atom_site_aniso_U_13
_atom_site_aniso_U_12
Nd1 0.01800(19) 0.0210(2) 0.0191(2) -0.00193(15) 0.00402(13) -0.00540(15)
Fe1 0.0195(5) 0.0226(5) 0.0162(5) 0.0009(4) 0.0038(4) -0.0071(4)
N9 0.025(3) 0.015(3) 0.037(4) 0.001(3) 0.007(3) -0.006(2)
N8 0.020(3) 0.019(3) 0.019(3) 0.003(2) 0.005(2) -0.001(2)
C1 0.023(4) 0.028(4) 0.017(3) -0.001(3) 0.004(3) -0.004(3)
N10 0.029(3) 0.026(3) 0.023(3) -0.005(3) 0.006(3) -0.006(3)
C14 0.026(4) 0.016(3) 0.024(4) 0.005(3) 0.006(3) -0.003(3)
C15 0.024(4) 0.024(4) 0.031(4) 0.008(3) 0.002(3) -0.008(3)
C2 0.025(4) 0.029(4) 0.023(4) -0.002(3) 0.005(3) -0.010(3)
N11 0.026(3) 0.026(3) 0.022(3) -0.002(2) 0.006(2) -0.008(3)
C12 0.018(3) 0.015(3) 0.027(4) 0.001(3) 0.005(3) -0.005(3)
N1 0.021(3) 0.028(3) 0.025(3) 0.008(3) 0.002(2) -0.005(3)
C16 0.040(5) 0.035(5) 0.048(6) 0.016(4) -0.014(4) -0.014(4)
N7 0.030(4) 0.031(4) 0.028(4) 0.010(3) 0.006(3) 0.010(3)
C3 0.031(4) 0.027(4) 0.025(4) -0.005(3) 0.003(3) -0.005(3)
C4 0.032(4) 0.028(4) 0.029(4) -0.003(3) 0.011(3) -0.001(3)
C13 0.021(4) 0.030(4) 0.021(4) -0.007(3) 0.008(3) -0.009(3)
C19 0.026(4) 0.024(4) 0.061(6) 0.001(4) 0.004(4) -0.006(3)
C6 0.026(4) 0.046(5) 0.024(4) -0.005(4) 0.004(3) -0.008(4)
C20 0.031(4) 0.027(4) 0.026(4) -0.013(3) 0.009(3) -0.009(3)
C10 0.035(5) 0.019(4) 0.054(6) 0.007(4) 0.002(4) 0.003(3)
C5 0.032(4) 0.033(4) 0.031(4) 0.005(3) 0.002(3) -0.009(3)
C11 0.021(4) 0.017(3) 0.032(4) 0.006(3) 0.004(3) 0.001(3)
C18 0.038(5) 0.014(4) 0.099(9) 0.014(5) -0.005(5) -0.006(4)
C9 0.039(5) 0.033(5) 0.074(8) 0.019(5) -0.001(5) 0.001(4)
C17 0.055(6) 0.035(5) 0.079(8) 0.033(5) -0.031(6) -0.010(5)
C8 0.052(6) 0.046(6) 0.055(7) 0.034(5) 0.001(5) 0.011(5)
C7 0.038(5) 0.042(5) 0.028(4) 0.012(4) 0.002(3) 0.000(4)
O1 0.033(3) 0.047(4) 0.055(4) 0.003(3) -0.019(3) -0.006(3)
O2 0.059(4) 0.048(4) 0.066(5) -0.026(4) 0.041(4) -0.017(3)
O3 0.025(3) 0.050(4) 0.046(4) -0.019(3) 0.011(3) -0.009(3)
N2 0.036(4) 0.039(4) 0.028(4) -0.007(3) 0.011(3) -0.013(3)
N4 0.064(6) 0.055(5) 0.043(5) -0.006(4) 0.025(4) 0.000(4)
N3 0.051(5) 0.065(6) 0.032(4) 0.001(4) 0.000(4) 0.015(4)
O4 0.036(4) 0.113(7) 0.028(4) 0.027(4) 0.005(3) 0.015(4)
N12 0.039(4) 0.072(6) 0.025(4) -0.005(4) 0.000(3) -0.006(4)
N5 0.043(5) 0.043(5) 0.056(5) 0.016(4) -0.016(4) -0.011(4)
C22 0.049(6) 0.049(6) 0.043(6) -0.028(5) 0.012(4) -0.013(5)
C24 0.038(5) 0.060(6) 0.028(5) -0.013(4) 0.003(4) -0.004(4)
C21 0.040(5) 0.028(4) 0.035(5) -0.010(4) 0.009(4) -0.008(4)
C23 0.039(5) 0.054(6) 0.050(6) -0.029(5) 0.006(4) -0.014(5)
N6 0.047(5) 0.079(7) 0.042(5) -0.026(5) 0.007(4) 0.004(5)
O6 0.067(5) 0.064(5) 0.059(5) -0.024(4) 0.045(4) -0.021(4)
O11 0.211(15) 0.103(9) 0.109(10) -0.006(7) 0.105(10) 0.027(9)
O7 0.164(18) 0.174(15) 0.165(18) 0.001(12) 0.004(13) 0.055(12)
O10 0.079(8) 0.093(9) 0.36(3) -0.085(14) 0.034(12) -0.010(7)
O8 0.217(16) 0.093(8) 0.158(13) 0.048(8) 0.138(13) 0.051(9)
O9 0.152(14) 0.104(11) 0.26(2) -0.030(12) -0.012(13) -0.014(10)
O12 0.68(7) 0.20(3) 0.42(5) -0.06(3) 0.40(5) -0.08(3)
O5 0.062(8) 0.138(13) 0.30(2) 0.069(12) -0.042(10) -0.032(7)

loop_
_atom_type_symbol
_atom_type_description
_atom_type_scat_dispersion_real
_atom_type_scat_dispersion_imag
_atom_type_scat_source
C C 0.0033 0.0016 'International Tables Vol C Tables 4.2.6.8 and 6.1.1.4'
H H 0.0000 0.0000 'International Tables Vol C Tables 4.2.6.8 and 6.1.1.4'
N N 0.0061 0.0033 'International Tables Vol C Tables 4.2.6.8 and 6.1.1.4'
O O 0.0106 0.0060 'International Tables Vol C Tables 4.2.6.8 and 6.1.1.4'
Fe Fe 0.3463 0.8444 'International Tables Vol C Tables 4.2.6.8 and 6.1.1.4'
Nd Nd -0.1943 3.0179 'International Tables Vol C Tables 4.2.6.8 and 6.1.1.4'

loop_
_geom_angle_atom_site_label_1
_geom_angle_atom_site_label_2
_geom_angle_atom_site_label_3
_geom_angle
_geom_angle_site_symmetry_1
_geom_angle_site_symmetry_3
_geom_angle_publ_flag
O2 Nd1 O1 98.2(3) . . ?
O2 Nd1 O3 138.3(2) . . ?
O1 Nd1 O3 77.2(2) . . ?
O2 Nd1 N2 68.7(2) . 3_445 ?
O1 Nd1 N2 72.5(2) . 3_445 ?
O3 Nd1 N2 70.5(2) . 3_445 ?
O2 Nd1 O4 71.9(3) . . ?
O1 Nd1 O4 68.2(2) . . ?
O3 Nd1 O4 137.8(2) . . ?
N2 Nd1 O4 118.2(3) 3_445 . ?
O2 Nd1 N1 73.5(2) . . ?
O1 Nd1 N1 136.8(2) . . ?
O3 Nd1 N1 136.5(2) . . ?
N2 Nd1 N1 135.5(2) 3_445 . ?
O4 Nd1 N1 68.9(2) . . ?
O2 Nd1 N8 129.1(2) . . ?
O1 Nd1 N8 132.5(2) . . ?
O3 Nd1 N8 70.42(19) . . ?
N2 Nd1 N8 124.3(2) 3_445 . ?
O4 Nd1 N8 117.5(2) . . ?
N1 Nd1 N8 66.2(2) . . ?
O2 Nd1 N9 78.8(2) . . ?
O1 Nd1 N9 146.2(2) . . ?
O3 Nd1 N9 83.0(2) . . ?
N2 Nd1 N9 75.2(2) 3_445 . ?
O4 Nd1 N9 138.6(2) . . ?
N1 Nd1 N9 75.19(19) . . ?
N8 Nd1 N9 62.14(18) . . ?
O2 Nd1 N7 143.9(2) . . ?
O1 Nd1 N7 78.0(2) . . ?
O3 Nd1 N7 76.5(2) . . ?
N2 Nd1 N7 139.6(2) 3_445 . ?
O4 Nd1 N7 73.5(3) . . ?
N1 Nd1 N7 84.9(2) . . ?
N8 Nd1 N7 61.49(19) . . ?
N9 Nd1 N7 123.6(2) . . ?
C2 Fe1 C1 176.8(3) . . ?
C2 Fe1 C6 85.0(3) . . ?
C1 Fe1 C6 92.8(3) . . ?
C2 Fe1 C3 90.2(3) . . ?
C1 Fe1 C3 87.4(3) . . ?
C6 Fe1 C3 88.7(3) . . ?
C2 Fe1 C4 92.3(3) . . ?
C1 Fe1 C4 89.7(3) . . ?
C6 Fe1 C4 176.6(4) . . ?
C3 Fe1 C4 89.1(3) . . ?
C2 Fe1 C5 90.3(3) . . ?
C1 Fe1 C5 92.1(3) . . ?
C6 Fe1 C5 92.5(4) . . ?
C3 Fe1 C5 178.7(4) . . ?
C4 Fe1 C5 89.7(4) . . ?
C19 N9 C15 116.1(7) . . ?
C19 N9 Nd1 122.4(6) . . ?
C15 N9 Nd1 121.4(5) . . ?
C14 N8 C12 115.8(6) . . ?
C14 N8 Nd1 121.2(5) . . ?
C12 N8 Nd1 122.2(5) . . ?
N1 C1 Fe1 175.2(7) . . ?
C12 N10 C13 115.3(6) . . ?
N11 C14 N8 124.3(7) . . ?
N11 C14 C15 117.4(7) . . ?
N8 C14 C15 118.3(7) . . ?
N9 C15 C16 122.8(8) . . ?
N9 C15 C14 116.3(7) . . ?
C16 C15 C14 120.9(8) . . ?
N2 C2 Fe1 176.3(7) . . ?
C13 N11 C14 115.1(7) . . ?
N10 C12 N8 124.1(7) . . ?
N10 C12 C11 118.0(6) . . ?
N8 C12 C11 117.9(6) . . ?
C1 N1 Nd1 147.2(6) . . ?
C17 C16 C15 119.6(9) . . ?
C7 N7 C11 117.1(7) . . ?
C7 N7 Nd1 121.5(6) . . ?
C11 N7 Nd1 121.3(5) . . ?
N3 C3 Fe1 179.2(8) . . ?
N4 C4 Fe1 179.5(10) . . ?
N11 C13 N10 125.4(7) . . ?
N11 C13 C20 118.6(7) . . ?
N10 C13 C20 115.9(7) . . ?
N9 C19 C18 123.1(9) . . ?
N6 C6 Fe1 173.4(9) . . ?
C21 C20 N12 123.2(8) . . ?
C21 C20 C13 120.6(8) . . ?
N12 C20 C13 116.2(7) . . ?
C11 C10 C9 118.7(9) . . ?
N5 C5 Fe1 179.1(9) . . ?
N7 C11 C10 123.0(7) . . ?
N7 C11 C12 116.6(6) . . ?
C10 C11 C12 120.5(7) . . ?
C19 C18 C17 120.7(9) . . ?
C8 C9 C10 118.2(9) . . ?
C18 C17 C16 117.6(9) . . ?
C9 C8 C7 120.0(9) . . ?
N7 C7 C8 123.0(9) . . ?
C2 N2 Nd1 170.0(6) . 3 ?
C24 N12 C20 115.1(9) . . ?
C23 C22 C21 118.0(9) . . ?
N12 C24 C23 125.4(10) . . ?
C20 C21 C22 119.6(9) . . ?
C24 C23 C22 118.6(9) . . ?

loop_
_geom_bond_atom_site_label_1
_geom_bond_atom_site_label_2
_geom_bond_distance
_geom_bond_site_symmetry_2
_geom_bond_publ_flag
Nd1 O2 2.459(6) . ?
Nd1 O1 2.470(6) . ?
Nd1 O3 2.481(6) . ?
Nd1 N2 2.512(7) 3_445 ?
Nd1 O4 2.518(6) . ?
Nd1 N1 2.541(6) . ?
Nd1 N8 2.616(6) . ?
Nd1 N9 2.632(7) . ?
Nd1 N7 2.657(7) . ?
Fe1 C2 1.911(7) . ?
Fe1 C1 1.925(7) . ?
Fe1 C6 1.926(9) . ?
Fe1 C3 1.927(8) . ?
Fe1 C4 1.938(8) . ?
Fe1 C5 1.947(9) . ?
N9 C19 1.347(10) . ?
N9 C15 1.352(10) . ?
N8 C14 1.336(9) . ?
N8 C12 1.339(9) . ?
C1 N1 1.138(9) . ?
N10 C12 1.323(9) . ?
N10 C13 1.333(10) . ?
C14 N11 1.330(9) . ?
C14 C15 1.474(10) . ?
C15 C16 1.386(11) . ?
C2 N2 1.148(10) . ?
N11 C13 1.326(10) . ?
C12 C11 1.466(10) . ?
C16 C17 1.371(13) . ?
N7 C7 1.331(10) . ?
N7 C11 1.346(10) . ?
C3 N3 1.148(11) . ?
C4 N4 1.131(11) . ?
C13 C20 1.481(10) . ?
C19 C18 1.363(14) . ?
C6 N6 1.158(11) . ?
C20 C21 1.365(11) . ?
C20 N12 1.378(12) . ?
C10 C11 1.376(10) . ?
C10 C9 1.386(13) . ?
C5 N5 1.132(11) . ?
C18 C17 1.366(16) . ?
C9 C8 1.361(16) . ?
C8 C7 1.368(14) . ?
N2 Nd1 2.512(7) 3 ?
N12 C24 1.328(12) . ?
C22 C23 1.377(16) . ?
C22 C21 1.391(12) . ?
C24 C23 1.375(14) . ?
O7 O7 1.53(4) 2_655 ?
